data_7220357
loop_
_publ_author_name
'Guo, Qianqian'
'Merkens, Carina'
'Si, Runze'
'Englert, Ulli'

_publ_section_title
;
 Crosslinking of the Pd(acacCN)2building unit with Ag(i) salts: dynamic 1D
 polymers and an extended 3D network
;
_journal_issue 23
_journal_name_full CrystEngComm
_journal_page_first 4383
_journal_paper_doi 10.1039/C5CE00043B
_journal_volume 17
_journal_year 2015
_chemical_formula_moiety 'C12 H12 N2 O4 Pd'
_chemical_formula_sum 'C12 H12 N2 O4 Pd'
_chemical_formula_weight 354.64
_chemical_name_common 1
_chemical_name_systematic
;
 ?
;
_space_group_crystal_system triclinic
_space_group_IT_number 2
_space_group_name_Hall '-P 1'
_space_group_name_H-M_alt 'P -1'
_symmetry_space_group_name_Hall '-P 1'
_symmetry_space_group_name_H-M 'P -1'
_atom_sites_solution_hydrogens geom
_atom_sites_solution_primary direct
_audit_creation_method SHELXL-2013
_audit_update_record
;
2015-04-01 deposited with the CCDC.
2015-05-05 downloaded from the CCDC.
;
_cell_angle_alpha 78.1348(27)
_cell_angle_beta 86.3966(28)
_cell_angle_gamma 75.1220(28)
_cell_formula_units_Z 1
_cell_length_a 4.8536(11)
_cell_length_b 7.8906(17)
_cell_length_c 8.8251(19)
_cell_measurement_reflns_used 2245
_cell_measurement_temperature 100(2)
_cell_measurement_theta_max 28.66
_cell_measurement_theta_min 2.36
_cell_volume 319.65(12)
_computing_cell_refinement 'Bruker SAINT'
_computing_data_collection 'Bruker SMART'
_computing_data_reduction 'Bruker SAINT'
_computing_structure_refinement 'SHELXL-2013 (Sheldrick, 2013)'
_computing_structure_solution SHELXS-97
_diffrn_ambient_temperature 100(2)
_diffrn_measured_fraction_theta_full 0.994
_diffrn_measured_fraction_theta_max 0.932
_diffrn_measurement_device_type 'CCD area detector'
_diffrn_measurement_method 'omega scans'
_diffrn_radiation_type MoK\a
_diffrn_radiation_wavelength 0.71073
_diffrn_reflns_av_R_equivalents 0.0401
_diffrn_reflns_av_unetI/netI 0.0465
_diffrn_reflns_laue_measured_fraction_full 0.994
_diffrn_reflns_laue_measured_fraction_max 0.932
_diffrn_reflns_limit_h_max 6
_diffrn_reflns_limit_h_min -6
_diffrn_reflns_limit_k_max 11
_diffrn_reflns_limit_k_min -10
_diffrn_reflns_limit_l_max 12
_diffrn_reflns_limit_l_min -12
_diffrn_reflns_number 4614
_diffrn_reflns_point_group_measured_fraction_full 0.994
_diffrn_reflns_point_group_measured_fraction_max 0.932
_diffrn_reflns_theta_full 28.000
_diffrn_reflns_theta_max 30.181
_diffrn_reflns_theta_min 2.358
_diffrn_source microsource
_exptl_absorpt_coefficient_mu 1.462
_exptl_absorpt_correction_T_max 0.7460
_exptl_absorpt_correction_T_min 0.6205
_exptl_absorpt_correction_type multi-scan
_exptl_absorpt_process_details SADABS
_exptl_crystal_colour yellow
_exptl_crystal_density_diffrn 1.842
_exptl_crystal_description plate
_exptl_crystal_F_000 176
_exptl_crystal_size_max 0.350
_exptl_crystal_size_mid 0.110
_exptl_crystal_size_min 0.090
_refine_diff_density_max 0.673
_refine_diff_density_min -0.708
_refine_diff_density_rms 0.132
_refine_ls_extinction_method none
_refine_ls_goodness_of_fit_ref 1.091
_refine_ls_hydrogen_treatment constr
_refine_ls_matrix_type full
_refine_ls_number_parameters 90
_refine_ls_number_reflns 1768
_refine_ls_number_restraints 0
_refine_ls_restrained_S_all 1.091
_refine_ls_R_factor_all 0.0282
_refine_ls_R_factor_gt 0.0279
_refine_ls_shift/su_max 0.000
_refine_ls_shift/su_mean 0.000
_refine_ls_structure_factor_coef Fsqd
_refine_ls_weighting_details
;
 w=1/[\s^2^(Fo^2^)+(0.0335P)^2^]
 where P=(Fo^2^+2Fc^2^)/3
;
_refine_ls_weighting_scheme calc
_refine_ls_wR_factor_gt 0.0668
_refine_ls_wR_factor_ref 0.0670
_reflns_Friedel_coverage 0.000
_reflns_number_gt 1755
_reflns_number_total 1768
_reflns_threshold_expression 'I > 2\s(I)'
_cod_data_source_file c5ce00043b3.cif
_cod_data_source_block 1
_cod_depositor_comments 'Adding full bibliography for 7220357--7220365.cif.'
_cod_database_code 7220357
_shelx_space_group_comment
;
The symmetry employed for this shelxl refinement is uniquely defined
by the following loop, which should always be used as a source of
symmetry information in preference to the above space-group names.
They are only intended as comments.
;
_shelx_estimated_absorpt_t_min 0.629
_shelx_estimated_absorpt_t_max 0.880
_shelxl_version_number 2013-2

loop_
_space_group_symop_operation_xyz
'x, y, z'
'-x, -y, -z'

loop_
_atom_site_label
_atom_site_type_symbol
_atom_site_fract_x
_atom_site_fract_y
_atom_site_fract_z
_atom_site_U_iso_or_equiv
_atom_site_adp_type
_atom_site_occupancy
_atom_site_site_symmetry_order
_atom_site_calc_flag
_atom_site_refinement_flags_posn
_atom_site_refinement_flags_adp
_atom_site_refinement_flags_occupancy
Pd1 Pd 0.5000 0.5000 0.0000 0.01322(9) Uani 1 2 d S . P
O1 O 0.4094(4) 0.2646(2) 0.05899(19) 0.0163(3) Uani 1 1 d . . .
O2 O 0.2080(4) 0.6143(2) 0.13873(19) 0.0169(3) Uani 1 1 d . . .
N1 N -0.3210(5) 0.2311(3) 0.4301(3) 0.0247(5) Uani 1 1 d . . .
C1 C 0.1814(6) 0.0426(3) 0.1823(3) 0.0213(5) Uani 1 1 d . . .
H1A H 0.3083 -0.0236 0.1118 0.032 Uiso 1 1 calc R U .
H1B H -0.0168 0.0469 0.1623 0.032 Uiso 1 1 calc R U .
H1C H 0.2284 -0.0174 0.2896 0.032 Uiso 1 1 calc R U .
C2 C 0.2186(5) 0.2299(3) 0.1567(3) 0.0160(4) Uani 1 1 d . . .
C3 C 0.0386(5) 0.3542(3) 0.2394(3) 0.0156(4) Uani 1 1 d . . .
C4 C 0.0410(5) 0.5353(3) 0.2264(3) 0.0157(4) Uani 1 1 d . . .
C5 C -0.1720(5) 0.6522(3) 0.3167(3) 0.0204(5) Uani 1 1 d . . .
H5A H -0.0986 0.7530 0.3295 0.031 Uiso 1 1 calc R U .
H5B H -0.2038 0.5823 0.4187 0.031 Uiso 1 1 calc R U .
H5C H -0.3524 0.6975 0.2606 0.031 Uiso 1 1 calc R U .
C6 C -0.1630(5) 0.2872(3) 0.3455(3) 0.0180(4) Uani 1 1 d . . .

loop_
_atom_site_aniso_label
_atom_site_aniso_U_11
_atom_site_aniso_U_22
_atom_site_aniso_U_33
_atom_site_aniso_U_23
_atom_site_aniso_U_13
_atom_site_aniso_U_12
Pd1 0.01200(13) 0.01428(13) 0.01282(13) -0.00325(8) 0.00195(8) -0.00230(9)
O1 0.0153(8) 0.0161(7) 0.0163(8) -0.0035(6) 0.0031(6) -0.0021(6)
O2 0.0154(8) 0.0166(8) 0.0183(8) -0.0054(6) 0.0038(6) -0.0026(6)
N1 0.0223(11) 0.0271(11) 0.0243(11) -0.0054(9) 0.0054(9) -0.0064(9)
C1 0.0237(13) 0.0166(11) 0.0234(12) -0.0047(9) 0.0057(10) -0.0055(9)
C2 0.0155(11) 0.0172(10) 0.0140(10) -0.0012(8) -0.0021(8) -0.0027(8)
C3 0.0124(10) 0.0197(11) 0.0146(10) -0.0043(8) 0.0006(8) -0.0032(8)
C4 0.0133(11) 0.0196(11) 0.0144(10) -0.0050(8) -0.0018(8) -0.0024(8)
C5 0.0181(12) 0.0217(11) 0.0220(12) -0.0089(9) 0.0047(9) -0.0036(9)
C6 0.0163(11) 0.0194(11) 0.0175(11) -0.0058(8) 0.0005(8) -0.0014(9)

loop_
_atom_type_symbol
_atom_type_description
_atom_type_scat_dispersion_real
_atom_type_scat_dispersion_imag
_atom_type_scat_source
C C 0.0033 0.0016 'International Tables Vol C Tables 4.2.6.8 and 6.1.1.4'
H H 0.0000 0.0000 'International Tables Vol C Tables 4.2.6.8 and 6.1.1.4'
N N 0.0061 0.0033 'International Tables Vol C Tables 4.2.6.8 and 6.1.1.4'
O O 0.0106 0.0060 'International Tables Vol C Tables 4.2.6.8 and 6.1.1.4'
Pd Pd -0.9988 1.0072 'International Tables Vol C Tables 4.2.6.8 and 6.1.1.4'

loop_
_geom_angle_atom_site_label_1
_geom_angle_atom_site_label_2
_geom_angle_atom_site_label_3
_geom_angle
_geom_angle_site_symmetry_1
_geom_angle_site_symmetry_3
O2 Pd1 O2 180.0 2_665 .
O2 Pd1 O1 85.70(7) 2_665 .
O2 Pd1 O1 94.30(7) . .
O2 Pd1 O1 94.30(7) 2_665 2_665
O2 Pd1 O1 85.70(7) . 2_665
O1 Pd1 O1 180.00(10) . 2_665
C2 O1 Pd1 124.59(15) . .
C4 O2 Pd1 124.53(15) . .
C2 C1 H1A 109.5 . .
C2 C1 H1B 109.5 . .
H1A C1 H1B 109.5 . .
C2 C1 H1C 109.5 . .
H1A C1 H1C 109.5 . .
H1B C1 H1C 109.5 . .
O1 C2 C3 125.2(2) . .
O1 C2 C1 115.9(2) . .
C3 C2 C1 118.9(2) . .
C4 C3 C2 126.1(2) . .
C4 C3 C6 117.6(2) . .
C2 C3 C6 116.3(2) . .
O2 C4 C3 125.3(2) . .
O2 C4 C5 114.8(2) . .
C3 C4 C5 119.9(2) . .
C4 C5 H5A 109.5 . .
C4 C5 H5B 109.5 . .
H5A C5 H5B 109.5 . .
C4 C5 H5C 109.5 . .
H5A C5 H5C 109.5 . .
H5B C5 H5C 109.5 . .
N1 C6 C3 178.9(3) . .

loop_
_geom_bond_atom_site_label_1
_geom_bond_atom_site_label_2
_geom_bond_distance
_geom_bond_site_symmetry_2
Pd1 O2 1.9750(16) 2_665
Pd1 O2 1.9750(16) .
Pd1 O1 1.9770(17) .
Pd1 O1 1.9770(17) 2_665
O1 C2 1.268(3) .
O2 C4 1.276(3) .
N1 C6 1.144(3) .
C1 C2 1.504(3) .
C1 H1A 0.9800 .
C1 H1B 0.9800 .
C1 H1C 0.9800 .
C2 C3 1.425(3) .
C3 C4 1.413(3) .
C3 C6 1.435(3) .
C4 C5 1.505(3) .
C5 H5A 0.9800 .
C5 H5B 0.9800 .
C5 H5C 0.9800 .
